data_7024715
loop_
_publ_author_name
'Akutagawa, Tomoyuki'
'Sato, Daisuke'
'Ye, Qiong'
'Noro, Shin-ichiro'
'Nakamura, Takayoshi'

_publ_section_title
;
 Ferromagnetic coupling of [Ni(dmit)2]- anions in
 (m-fluoroanilinium)(dicyclohexano[18]crown-6)[Ni(dmit)2].
;
_journal_issue 9
_journal_name_full 'Dalton transactions (Cambridge, England : 2003)'
_journal_page_first 2191
_journal_page_last 2193
_journal_paper_doi 10.1039/b920600k
_journal_volume 39
_journal_year 2010
_chemical_formula_moiety 'C32 H43 F N Ni O6 S10 '
_chemical_formula_sum 'C32 H43 F N Ni O6 S10'
_chemical_formula_weight 935.99
_space_group_IT_number 2
_symmetry_cell_setting triclinic
_symmetry_Int_Tables_number 2
_symmetry_space_group_name_Hall '-P 1'
_symmetry_space_group_name_H-M 'P -1'
_cell_angle_alpha 94.509(2)
_cell_angle_beta 104.813(2)
_cell_angle_gamma 105.509(2)
_cell_formula_units_Z 2
_cell_length_a 12.4557(10)
_cell_length_b 12.7411(9)
_cell_length_c 14.2746(10)
_cell_measurement_reflns_used 13092
_cell_measurement_temperature 296.1
_cell_measurement_theta_max 27.4
_cell_measurement_theta_min 3.0
_cell_volume 2083.9(3)
_computing_cell_refinement PROCESS-AUTO
_computing_data_collection PROCESS-AUTO
_computing_data_reduction CrystalStructure
_computing_publication_material 'CrystalStructure 3.8'
_computing_structure_refinement SHELXL
_computing_structure_solution SIR2002
_diffrn_ambient_temperature 300
_diffrn_detector_area_resol_mean 10.00
_diffrn_measured_fraction_theta_full 0.983
_diffrn_measured_fraction_theta_max 0.983
_diffrn_measurement_device_type 'Rigaku RAXIS-RAPID'
_diffrn_measurement_method \w
_diffrn_radiation_type 'Mo K\a'
_diffrn_radiation_wavelength 0.71075
_diffrn_reflns_av_R_equivalents 0.033
_diffrn_reflns_limit_h_max 15
_diffrn_reflns_limit_h_min -16
_diffrn_reflns_limit_k_max 16
_diffrn_reflns_limit_k_min -16
_diffrn_reflns_limit_l_max 18
_diffrn_reflns_limit_l_min -18
_diffrn_reflns_number 20345
_diffrn_reflns_theta_full 27.46
_diffrn_reflns_theta_max 27.46
_exptl_absorpt_coefficient_mu 1.012
_exptl_absorpt_correction_T_max 0.904
_exptl_absorpt_correction_T_min 0.592
_exptl_absorpt_correction_type multi-scan
_exptl_absorpt_process_details
;
Higashi, T. (1995). Program for Absorption Correction.
Rigaku Corporation, Tokyo, Japan.
;
_exptl_crystal_colour black
_exptl_crystal_density_diffrn 1.492
_exptl_crystal_density_method 'not measured'
_exptl_crystal_description platelet
_exptl_crystal_F_000 974.00
_exptl_crystal_size_max 0.30
_exptl_crystal_size_mid 0.20
_exptl_crystal_size_min 0.10
_refine_diff_density_max 0.64
_refine_diff_density_min -0.49
_refine_ls_extinction_method none
_refine_ls_goodness_of_fit_ref 1.075
_refine_ls_hydrogen_treatment refall
_refine_ls_number_parameters 461
_refine_ls_number_reflns 9365
_refine_ls_R_factor_gt 0.0437
_refine_ls_shift/su_max 0.0010
_refine_ls_structure_factor_coef Fsqd
_refine_ls_weighting_details 'w = 1/[\s^2^(Fo^2^)+(0.0794P)^2^+0.0000P] where P=(Fo^2^+2Fc^2^)/3'
_refine_ls_weighting_scheme calc
_refine_ls_wR_factor_ref 0.1568
_reflns_number_gt 5473
_reflns_number_total 9365
_reflns_threshold_expression F^2^>2.0\s(F^2^)
_cod_data_source_file b920600k.txt
_cod_data_source_block takuta
_cod_original_formula_sum 'C32 H43 F N Ni O6 S10 '
_cod_database_code 7024715

loop_
_symmetry_equiv_pos_site_id
_symmetry_equiv_pos_as_xyz
1 +X,+Y,+Z
2 -X,-Y,-Z

loop_
_atom_site_label
_atom_site_type_symbol
_atom_site_fract_x
_atom_site_fract_y
_atom_site_fract_z
_atom_site_U_iso_or_equiv
_atom_site_adp_type
_atom_site_occupancy
_atom_site_symmetry_multiplicity
_atom_site_calc_flag
_atom_site_refinement_flags
Ni(1) Ni 0.80730(4) 0.10379(3) 0.99009(3) 0.03988(13) Uani 1.00 1 d .
S(1) S 0.72523(8) 0.13934(8) 0.84826(7) 0.0534(2) Uani 1.00 1 d .
S(2) S 0.81386(10) 0.17857(10) 0.67079(8) 0.0671(3) Uani 1.00 1 d .
S(3) S 0.99836(15) 0.21379(14) 0.56823(10) 0.1000(4) Uani 1.00 1 d .
S(4) S 1.03958(9) 0.16246(9) 0.77101(8) 0.0595(2) Uani 1.00 1 d .
S(5) S 0.96905(8) 0.11822(8) 0.95652(7) 0.0508(2) Uani 1.00 1 d .
S(6) S 0.89086(9) 0.07322(9) 1.13362(7) 0.0582(2) Uani 1.00 1 d .
S(7) S 0.80136(11) 0.03095(9) 1.31098(7) 0.0685(3) Uani 1.00 1 d .
S(8) S 0.61882(16) 0.00044(10) 1.41521(9) 0.0945(4) Uani 1.00 1 d .
S(9) S 0.57377(10) 0.04172(10) 1.20830(8) 0.0701(3) Uani 1.00 1 d .
S(10) S 0.64318(8) 0.08206(8) 1.02108(6) 0.0488(2) Uani 1.00 1 d .
F(1) F 0.3048(3) 0.6206(2) 0.2400(2) 0.1090(10) Uani 1.00 1 d .
O(1) O 0.3254(2) 0.24002(19) 0.24665(18) 0.0548(6) Uani 1.00 1 d .
O(2) O 0.3829(2) 0.2996(2) 0.06780(19) 0.0622(6) Uani 1.00 1 d .
O(3) O 0.6212(2) 0.3492(2) 0.08105(17) 0.0549(6) Uani 1.00 1 d .
O(4) O 0.8097(2) 0.4224(2) 0.24629(19) 0.0580(6) Uani 1.00 1 d .
O(5) O 0.7382(2) 0.4049(3) 0.4233(2) 0.0921(11) Uani 1.00 1 d .
O(6) O 0.5114(2) 0.2908(3) 0.4105(2) 0.0931(11) Uani 1.00 1 d .
N(1) N 0.5585(2) 0.3971(2) 0.25123(19) 0.0434(6) Uani 1.00 1 d .
C(1) C 0.8326(3) 0.1540(2) 0.7914(2) 0.0472(8) Uani 1.00 1 d .
C(2) C 0.9523(4) 0.1871(3) 0.6648(3) 0.0634(10) Uani 1.00 1 d .
C(3) C 0.9391(3) 0.1454(2) 0.8381(2) 0.0457(8) Uani 1.00 1 d .
C(4) C 0.7816(3) 0.0546(2) 1.1895(2) 0.0494(8) Uani 1.00 1 d .
C(5) C 0.6619(4) 0.0238(2) 1.3171(2) 0.0653(11) Uani 1.00 1 d .
C(6) C 0.6755(3) 0.0590(2) 1.1412(2) 0.0505(8) Uani 1.00 1 d .
C(7) C 0.2767(4) 0.1707(3) 0.1518(3) 0.0782(13) Uani 1.00 1 d .
C(8) C 0.2729(3) 0.2358(4) 0.0740(3) 0.0827(14) Uani 1.00 1 d .
C(9) C 0.4241(3) 0.2478(3) -0.0002(3) 0.0658(10) Uani 1.00 1 d .
C(10) C 0.5311(4) 0.3247(4) -0.0094(2) 0.0736(12) Uani 1.00 1 d .
C(11) C 0.7355(3) 0.3962(2) 0.0723(2) 0.0524(8) Uani 1.00 1 d .
C(12) C 0.7618(4) 0.5174(3) 0.0642(3) 0.0671(11) Uani 1.00 1 d .
C(13) C 0.8852(5) 0.5623(3) 0.0560(4) 0.0852(15) Uani 1.00 1 d .
C(14) C 0.9731(4) 0.5417(3) 0.1401(4) 0.0833(14) Uani 1.00 1 d .
C(15) C 0.9448(4) 0.4188(3) 0.1467(3) 0.0747(12) Uani 1.00 1 d .
C(16) C 0.8227(3) 0.3732(2) 0.1567(3) 0.0561(9) Uani 1.00 1 d .
C(17) C 0.8730(4) 0.3892(4) 0.3316(3) 0.0862(14) Uani 1.00 1 d .
C(18) C 0.8539(4) 0.4388(5) 0.4192(3) 0.0930(16) Uani 1.00 1 d .
C(19) C 0.7130(4) 0.3274(4) 0.4785(4) 0.1015(18) Uani 1.00 1 d .
C(20) C 0.5998(4) 0.3019(5) 0.4915(3) 0.0939(17) Uani 1.00 1 d .
C(21) C 0.3956(3) 0.2531(3) 0.4191(3) 0.0712(12) Uani 1.00 1 d .
C(22) C 0.3522(4) 0.3472(4) 0.4437(3) 0.0815(14) Uani 1.00 1 d .
C(23) C 0.2268(5) 0.3080(4) 0.4475(3) 0.0965(16) Uani 1.00 1 d .
C(24) C 0.1477(4) 0.2319(4) 0.3544(3) 0.0839(14) Uani 1.00 1 d .
C(25) C 0.1950(4) 0.1361(3) 0.3343(3) 0.0791(13) Uani 1.00 1 d .
C(26) C 0.3190(3) 0.1777(3) 0.3259(3) 0.0622(10) Uani 1.00 1 d .
C(27) C 0.5406(3) 0.5064(2) 0.2580(2) 0.0430(7) Uani 1.00 1 d .
C(28) C 0.6346(3) 0.5997(2) 0.2804(2) 0.0562(9) Uani 1.00 1 d .
C(29) C 0.6146(4) 0.7028(3) 0.2875(3) 0.0716(12) Uani 1.00 1 d .
C(30) C 0.5042(4) 0.7100(3) 0.2732(3) 0.0679(12) Uani 1.00 1 d .
C(31) C 0.4143(4) 0.6149(3) 0.2516(3) 0.0625(10) Uani 1.00 1 d .
C(32) C 0.4292(3) 0.5128(2) 0.2432(2) 0.0525(8) Uani 1.00 1 d .
H(1) H 0.3236 0.1222 0.1455 0.094 Uiso 1.00 1 c R
H(2) H 0.1986 0.1252 0.1464 0.094 Uiso 1.00 1 c R
H(3) H 0.2322 0.1869 0.0121 0.099 Uiso 1.00 1 c R
H(4) H 0.2277 0.2853 0.0823 0.099 Uiso 1.00 1 c R
H(5) H 0.3655 0.2261 -0.0634 0.079 Uiso 1.00 1 c R
H(6) H 0.4401 0.1819 0.0218 0.079 Uiso 1.00 1 c R
H(7) H 0.5558 0.2921 -0.0608 0.088 Uiso 1.00 1 c R
H(8) H 0.5160 0.3923 -0.0275 0.088 Uiso 1.00 1 c R
H(9) H 0.7398 0.3578 0.0118 0.063 Uiso 1.00 1 c R
H(10) H 0.7543 0.5576 0.1216 0.081 Uiso 1.00 1 c R
H(11) H 0.7063 0.5276 0.0068 0.081 Uiso 1.00 1 c R
H(12) H 0.8900 0.5273 -0.0051 0.102 Uiso 1.00 1 c R
H(13) H 0.9028 0.6410 0.0546 0.102 Uiso 1.00 1 c R
H(14) H 0.9736 0.5821 0.2008 0.100 Uiso 1.00 1 c R
H(15) H 1.0500 0.5681 0.1314 0.100 Uiso 1.00 1 c R
H(16) H 0.9507 0.3792 0.0883 0.090 Uiso 1.00 1 c R
H(17) H 1.0010 0.4073 0.2030 0.090 Uiso 1.00 1 c R
H(18) H 0.8049 0.2933 0.1553 0.067 Uiso 1.00 1 c R
H(19) H 0.9554 0.4123 0.3368 0.103 Uiso 1.00 1 c R
H(20) H 0.8475 0.3094 0.3260 0.103 Uiso 1.00 1 c R
H(21) H 0.9031 0.4211 0.4765 0.112 Uiso 1.00 1 c R
H(22) H 0.8782 0.5183 0.4229 0.112 Uiso 1.00 1 c R
H(23) H 0.7696 0.3507 0.5428 0.122 Uiso 1.00 1 c R
H(24) H 0.7225 0.2603 0.4495 0.122 Uiso 1.00 1 c R
H(25) H 0.5855 0.2337 0.5186 0.113 Uiso 1.00 1 c R
H(26) H 0.5992 0.3595 0.5397 0.113 Uiso 1.00 1 c R
H(27) H 0.3976 0.2097 0.4729 0.085 Uiso 1.00 1 c R
H(28) H 0.3571 0.3956 0.3947 0.098 Uiso 1.00 1 c R
H(29) H 0.4014 0.3893 0.5068 0.098 Uiso 1.00 1 c R
H(30) H 0.2238 0.2694 0.5031 0.116 Uiso 1.00 1 c R
H(31) H 0.1993 0.3713 0.4567 0.116 Uiso 1.00 1 c R
H(32) H 0.1426 0.2726 0.2997 0.101 Uiso 1.00 1 c R
H(33) H 0.0701 0.2035 0.3613 0.101 Uiso 1.00 1 c R
H(34) H 0.1447 0.0888 0.2738 0.095 Uiso 1.00 1 c R
H(35) H 0.1948 0.0926 0.3871 0.095 Uiso 1.00 1 c R
H(36) H 0.3484 0.1147 0.3163 0.075 Uiso 1.00 1 c R
H(37) H 0.5561 0.3745 0.1899 0.052 Uiso 1.00 1 c R
H(38) H 0.5028 0.3494 0.2682 0.052 Uiso 1.00 1 c R
H(39) H 0.6276 0.4010 0.2915 0.052 Uiso 1.00 1 c R
H(40) H 0.7097 0.5946 0.2907 0.067 Uiso 1.00 1 c R
H(41) H 0.6770 0.7669 0.3020 0.086 Uiso 1.00 1 c R
H(42) H 0.4908 0.7783 0.2783 0.082 Uiso 1.00 1 c R
H(43) H 0.3660 0.4494 0.2279 0.063 Uiso 1.00 1 c R

loop_
_atom_site_aniso_label
_atom_site_aniso_U_11
_atom_site_aniso_U_22
_atom_site_aniso_U_33
_atom_site_aniso_U_12
_atom_site_aniso_U_13
_atom_site_aniso_U_23
Ni(1) 0.0360(2) 0.0414(2) 0.0426(2) 0.01124(18) 0.01164(18) 0.00881(18)
S(1) 0.0431(5) 0.0749(6) 0.0533(5) 0.0275(4) 0.0178(4) 0.0260(4)
S(2) 0.0696(7) 0.0936(7) 0.0527(5) 0.0355(6) 0.0250(5) 0.0321(5)
S(3) 0.1146(12) 0.1363(11) 0.0816(8) 0.0469(10) 0.0649(9) 0.0475(8)
S(4) 0.0520(6) 0.0696(5) 0.0672(6) 0.0192(4) 0.0307(5) 0.0202(5)
S(5) 0.0336(5) 0.0678(5) 0.0521(5) 0.0148(4) 0.0117(4) 0.0187(4)
S(6) 0.0497(6) 0.0828(6) 0.0485(5) 0.0294(5) 0.0122(4) 0.0193(5)
S(7) 0.0875(8) 0.0736(6) 0.0457(5) 0.0239(6) 0.0187(5) 0.0177(5)
S(8) 0.1454(14) 0.0766(7) 0.0638(7) 0.0092(8) 0.0592(8) 0.0109(6)
S(9) 0.0610(7) 0.0894(7) 0.0579(6) 0.0072(5) 0.0307(5) 0.0082(5)
S(10) 0.0371(5) 0.0624(5) 0.0457(4) 0.0116(4) 0.0133(3) 0.0094(4)
F(1) 0.096(2) 0.098(2) 0.154(3) 0.0598(19) 0.038(2) 0.028(2)
O(1) 0.0571(17) 0.0459(12) 0.0514(14) 0.0026(11) 0.0132(12) 0.0041(11)
O(2) 0.0468(17) 0.0786(17) 0.0527(15) 0.0120(14) 0.0106(13) -0.0027(13)
O(3) 0.0483(16) 0.0686(15) 0.0469(13) 0.0132(12) 0.0171(12) 0.0085(12)
O(4) 0.0487(16) 0.0662(15) 0.0591(15) 0.0215(13) 0.0126(13) 0.0050(13)
O(5) 0.0489(19) 0.147(3) 0.0710(19) 0.0141(19) 0.0063(15) 0.053(2)
O(6) 0.0468(19) 0.145(2) 0.0742(19) 0.0027(18) 0.0089(15) 0.058(2)
N(1) 0.0416(17) 0.0445(14) 0.0400(14) 0.0107(12) 0.0077(12) 0.0036(12)
C(1) 0.050(2) 0.0508(18) 0.0440(18) 0.0153(16) 0.0164(16) 0.0134(16)
C(2) 0.070(3) 0.067(2) 0.066(2) 0.025(2) 0.034(2) 0.022(2)
C(3) 0.047(2) 0.0449(17) 0.0487(19) 0.0117(15) 0.0214(16) 0.0099(15)
C(4) 0.061(2) 0.0466(18) 0.0404(17) 0.0164(17) 0.0144(17) 0.0041(15)
C(5) 0.093(3) 0.0415(18) 0.053(2) 0.006(2) 0.022(2) 0.0039(17)
C(6) 0.055(2) 0.0461(18) 0.0467(19) 0.0042(16) 0.0206(18) 0.0024(16)
C(7) 0.071(3) 0.071(2) 0.067(2) -0.009(2) 0.014(2) -0.005(2)
C(8) 0.043(2) 0.125(3) 0.055(2) -0.001(2) 0.003(2) -0.008(2)
C(9) 0.056(2) 0.082(2) 0.050(2) 0.019(2) 0.0078(19) -0.009(2)
C(10) 0.061(3) 0.110(3) 0.046(2) 0.022(2) 0.013(2) 0.012(2)
C(11) 0.048(2) 0.0523(19) 0.057(2) 0.0076(16) 0.0250(18) 0.0009(17)
C(12) 0.080(3) 0.054(2) 0.072(2) 0.016(2) 0.032(2) 0.014(2)
C(13) 0.094(4) 0.060(2) 0.098(3) -0.004(2) 0.051(3) 0.005(2)
C(14) 0.063(3) 0.071(2) 0.114(4) 0.000(2) 0.048(3) -0.002(2)
C(15) 0.056(2) 0.073(2) 0.097(3) 0.013(2) 0.036(2) -0.004(2)
C(16) 0.051(2) 0.0470(18) 0.072(2) 0.0141(17) 0.023(2) 0.0053(18)
C(17) 0.057(3) 0.121(4) 0.084(3) 0.038(2) 0.011(2) 0.026(3)
C(18) 0.047(2) 0.143(4) 0.067(2) 0.003(2) 0.000(2) 0.029(3)
C(19) 0.059(3) 0.127(4) 0.108(4) 0.017(3) 0.003(2) 0.064(3)
C(20) 0.063(3) 0.148(4) 0.074(3) 0.026(3) 0.019(2) 0.057(3)
C(21) 0.053(2) 0.090(3) 0.058(2) -0.002(2) 0.013(2) 0.032(2)
C(22) 0.080(3) 0.089(3) 0.054(2) -0.013(2) 0.025(2) -0.004(2)
C(23) 0.084(4) 0.117(3) 0.083(3) 0.011(3) 0.041(3) -0.006(3)
C(24) 0.051(2) 0.110(3) 0.080(3) 0.004(2) 0.025(2) 0.002(2)
C(25) 0.066(3) 0.071(2) 0.082(3) -0.010(2) 0.020(2) 0.019(2)
C(26) 0.059(2) 0.0475(19) 0.075(2) 0.0060(18) 0.019(2) 0.017(2)
C(27) 0.052(2) 0.0423(16) 0.0353(16) 0.0119(15) 0.0161(15) 0.0069(14)
C(28) 0.055(2) 0.054(2) 0.049(2) 0.0039(18) 0.0113(18) 0.0011(17)
C(29) 0.093(3) 0.047(2) 0.060(2) 0.003(2) 0.017(2) 0.0019(19)
C(30) 0.100(4) 0.052(2) 0.058(2) 0.031(2) 0.024(2) 0.0106(19)
C(31) 0.070(3) 0.068(2) 0.060(2) 0.034(2) 0.021(2) 0.014(2)
C(32) 0.056(2) 0.0517(19) 0.053(2) 0.0193(17) 0.0168(18) 0.0103(17)

loop_
_atom_type_symbol
_atom_type_description
_atom_type_scat_dispersion_real
_atom_type_scat_dispersion_imag
_atom_type_scat_source
C C 0.003 0.002
;
International Tables for Crystallography
(1992, Vol. C, Tables 4.2.6.8 and 6.1.1.4)
;
H H 0.000 0.000
;
International Tables for Crystallography
(1992, Vol. C, Table 6.1.1.4)
;
O O 0.011 0.006
;
International Tables for Crystallography
(1992, Vol. C, Tables 4.2.6.8 and 6.1.1.4)
;
N N 0.006 0.003
;
International Tables for Crystallography
(1992, Vol. C, Tables 4.2.6.8 and 6.1.1.4)
;
F F 0.017 0.010
;
International Tables for Crystallography
(1992, Vol. C, Tables 4.2.6.8 and 6.1.1.4)
;
Ni Ni 0.339 1.112
;
International Tables for Crystallography
(1992, Vol. C, Tables 4.2.6.8 and 6.1.1.4)
;
S S 0.125 0.123
;
International Tables for Crystallography
(1992, Vol. C, Tables 4.2.6.8 and 6.1.1.4)
;

loop_
_geom_angle_atom_site_label_1
_geom_angle_atom_site_label_2
_geom_angle_atom_site_label_3
_geom_angle
_geom_angle_publ_flag
S(1) Ni(1) S(5) 92.90(4) yes
S(1) Ni(1) S(6) 178.36(4) yes
S(1) Ni(1) S(10) 87.07(4) yes
S(5) Ni(1) S(6) 87.17(4) yes
S(5) Ni(1) S(10) 177.57(4) yes
S(6) Ni(1) S(10) 92.93(4) yes
Ni(1) S(1) C(1) 102.31(12) yes
C(1) S(2) C(2) 97.9(2) yes
C(2) S(4) C(3) 97.3(2) yes
Ni(1) S(5) C(3) 102.76(15) yes
Ni(1) S(6) C(4) 102.38(13) yes
C(4) S(7) C(5) 97.5(2) yes
C(5) S(9) C(6) 97.9(2) yes
Ni(1) S(10) C(6) 102.19(15) yes
C(7) O(1) C(26) 112.3(2) yes
C(8) O(2) C(9) 113.3(3) yes
C(10) O(3) C(11) 114.1(3) yes
C(16) O(4) C(17) 112.4(3) yes
C(18) O(5) C(19) 116.4(4) yes
C(20) O(6) C(21) 117.3(3) yes
S(1) C(1) S(2) 123.1(2) yes
S(1) C(1) C(3) 121.5(2) yes
S(2) C(1) C(3) 115.4(3) yes
S(2) C(2) S(3) 124.4(2) yes
S(2) C(2) S(4) 113.0(2) yes
S(3) C(2) S(4) 122.6(3) yes
S(4) C(3) S(5) 123.2(2) yes
S(4) C(3) C(1) 116.3(2) yes
S(5) C(3) C(1) 120.5(3) yes
S(6) C(4) S(7) 122.8(2) yes
S(6) C(4) C(6) 120.8(3) yes
S(7) C(4) C(6) 116.4(3) yes
S(7) C(5) S(8) 123.5(2) yes
S(7) C(5) S(9) 112.5(2) yes
S(8) C(5) S(9) 124.0(3) yes
S(9) C(6) S(10) 122.6(2) yes
S(9) C(6) C(4) 115.8(2) yes
S(10) C(6) C(4) 121.6(3) yes
O(1) C(7) C(8) 111.1(3) yes
O(2) C(8) C(7) 115.5(3) yes
O(2) C(9) C(10) 109.2(3) yes
O(3) C(10) C(9) 110.3(3) yes
O(3) C(11) C(12) 112.8(3) yes
O(3) C(11) C(16) 108.7(3) yes
C(12) C(11) C(16) 112.7(2) yes
C(11) C(12) C(13) 110.0(4) yes
C(12) C(13) C(14) 111.5(4) yes
C(13) C(14) C(15) 110.6(3) yes
C(14) C(15) C(16) 111.1(4) yes
O(4) C(16) C(11) 107.4(3) yes
O(4) C(16) C(15) 112.7(2) yes
C(11) C(16) C(15) 109.6(3) yes
O(4) C(17) C(18) 109.9(4) yes
O(5) C(18) C(17) 114.9(3) yes
O(5) C(19) C(20) 116.4(5) yes
O(6) C(20) C(19) 116.2(4) yes
O(6) C(21) C(22) 111.6(3) yes
O(6) C(21) C(26) 108.3(3) yes
C(22) C(21) C(26) 113.1(3) yes
C(21) C(22) C(23) 111.9(4) yes
C(22) C(23) C(24) 111.7(4) yes
C(23) C(24) C(25) 110.0(4) yes
C(24) C(25) C(26) 111.3(3) yes
O(1) C(26) C(21) 107.1(2) yes
O(1) C(26) C(25) 112.5(3) yes
C(21) C(26) C(25) 108.9(4) yes
N(1) C(27) C(28) 119.8(3) yes
N(1) C(27) C(32) 118.7(2) yes
C(28) C(27) C(32) 121.4(3) yes
C(27) C(28) C(29) 118.4(4) yes
C(28) C(29) C(30) 120.6(3) yes
C(29) C(30) C(31) 118.5(4) yes
F(1) C(31) C(30) 119.2(4) yes
F(1) C(31) C(32) 117.7(3) yes
C(30) C(31) C(32) 123.1(4) yes
C(27) C(32) C(31) 118.0(3) yes
C(27) N(1) H(37) 109.5 no
C(27) N(1) H(38) 109.5 no
C(27) N(1) H(39) 109.5 no
H(37) N(1) H(38) 109.5 no
H(37) N(1) H(39) 109.5 no
H(38) N(1) H(39) 109.5 no
O(1) C(7) H(1) 109.4 no
O(1) C(7) H(2) 109.4 no
C(8) C(7) H(1) 109.4 no
C(8) C(7) H(2) 109.4 no
H(1) C(7) H(2) 108.0 no
O(2) C(8) H(3) 108.4 no
O(2) C(8) H(4) 108.4 no
C(7) C(8) H(3) 108.4 no
C(7) C(8) H(4) 108.4 no
H(3) C(8) H(4) 107.5 no
O(2) C(9) H(5) 109.8 no
O(2) C(9) H(6) 109.8 no
C(10) C(9) H(5) 109.8 no
C(10) C(9) H(6) 109.8 no
H(5) C(9) H(6) 108.3 no
O(3) C(10) H(7) 109.6 no
O(3) C(10) H(8) 109.6 no
C(9) C(10) H(7) 109.6 no
C(9) C(10) H(8) 109.6 no
H(7) C(10) H(8) 108.1 no
O(3) C(11) H(9) 107.4 no
C(12) C(11) H(9) 107.4 no
C(16) C(11) H(9) 107.4 no
C(11) C(12) H(10) 109.7 no
C(11) C(12) H(11) 109.7 no
C(13) C(12) H(10) 109.7 no
C(13) C(12) H(11) 109.7 no
H(10) C(12) H(11) 108.2 no
C(12) C(13) H(12) 109.3 no
C(12) C(13) H(13) 109.3 no
C(14) C(13) H(12) 109.3 no
C(14) C(13) H(13) 109.3 no
H(12) C(13) H(13) 108.0 no
C(13) C(14) H(14) 109.5 no
C(13) C(14) H(15) 109.5 no
C(15) C(14) H(14) 109.5 no
C(15) C(14) H(15) 109.5 no
H(14) C(14) H(15) 108.1 no
C(14) C(15) H(16) 109.4 no
C(14) C(15) H(17) 109.4 no
C(16) C(15) H(16) 109.4 no
C(16) C(15) H(17) 109.4 no
H(16) C(15) H(17) 108.0 no
O(4) C(16) H(18) 109.0 no
C(11) C(16) H(18) 109.0 no
C(15) C(16) H(18) 109.0 no
O(4) C(17) H(19) 109.7 no
O(4) C(17) H(20) 109.7 no
C(18) C(17) H(19) 109.7 no
C(18) C(17) H(20) 109.7 no
H(19) C(17) H(20) 108.2 no
O(5) C(18) H(21) 108.6 no
O(5) C(18) H(22) 108.5 no
C(17) C(18) H(21) 108.5 no
C(17) C(18) H(22) 108.5 no
H(21) C(18) H(22) 107.5 no
O(5) C(19) H(23) 108.2 no
O(5) C(19) H(24) 108.2 no
C(20) C(19) H(23) 108.2 no
C(20) C(19) H(24) 108.2 no
H(23) C(19) H(24) 107.3 no
O(6) C(20) H(25) 108.2 no
O(6) C(20) H(26) 108.3 no
C(19) C(20) H(25) 108.2 no
C(19) C(20) H(26) 108.2 no
H(25) C(20) H(26) 107.4 no
O(6) C(21) H(27) 107.8 no
C(22) C(21) H(27) 107.9 no
C(26) C(21) H(27) 107.8 no
C(21) C(22) H(28) 109.2 no
C(21) C(22) H(29) 109.2 no
C(23) C(22) H(28) 109.2 no
C(23) C(22) H(29) 109.2 no
H(28) C(22) H(29) 107.9 no
C(22) C(23) H(30) 109.3 no
C(22) C(23) H(31) 109.3 no
C(24) C(23) H(30) 109.3 no
C(24) C(23) H(31) 109.3 no
H(30) C(23) H(31) 108.0 no
C(23) C(24) H(32) 109.7 no
C(23) C(24) H(33) 109.6 no
C(25) C(24) H(32) 109.7 no
C(25) C(24) H(33) 109.7 no
H(32) C(24) H(33) 108.2 no
C(24) C(25) H(34) 109.4 no
C(24) C(25) H(35) 109.4 no
C(26) C(25) H(34) 109.4 no
C(26) C(25) H(35) 109.4 no
H(34) C(25) H(35) 108.0 no
O(1) C(26) H(36) 109.4 no
C(21) C(26) H(36) 109.4 no
C(25) C(26) H(36) 109.4 no
C(27) C(28) H(40) 120.8 no
C(29) C(28) H(40) 120.8 no
C(28) C(29) H(41) 119.7 no
C(30) C(29) H(41) 119.7 no
C(29) C(30) H(42) 120.7 no
C(31) C(30) H(42) 120.7 no
C(27) C(32) H(43) 121.0 no
C(31) C(32) H(43) 121.0 no

loop_
_geom_bond_atom_site_label_1
_geom_bond_atom_site_label_2
_geom_bond_distance
_geom_bond_publ_flag
Ni(1) S(1) 2.1639(10) yes
Ni(1) S(5) 2.1522(12) yes
Ni(1) S(6) 2.1644(10) yes
Ni(1) S(10) 2.1518(11) yes
S(1) C(1) 1.711(4) yes
S(2) C(1) 1.742(3) yes
S(2) C(2) 1.723(5) yes
S(3) C(2) 1.649(5) yes
S(4) C(2) 1.730(4) yes
S(4) C(3) 1.740(4) yes
S(5) C(3) 1.720(3) yes
S(6) C(4) 1.720(4) yes
S(7) C(4) 1.750(3) yes
S(7) C(5) 1.740(5) yes
S(8) C(5) 1.643(5) yes
S(9) C(5) 1.729(4) yes
S(9) C(6) 1.754(4) yes
S(10) C(6) 1.725(3) yes
F(1) C(31) 1.354(6) yes
O(1) C(7) 1.445(4) yes
O(1) C(26) 1.439(5) yes
O(2) C(8) 1.422(5) yes
O(2) C(9) 1.405(6) yes
O(3) C(10) 1.426(4) yes
O(3) C(11) 1.431(4) yes
O(4) C(16) 1.445(5) yes
O(4) C(17) 1.433(5) yes
O(5) C(18) 1.407(6) yes
O(5) C(19) 1.334(7) yes
O(6) C(20) 1.345(5) yes
O(6) C(21) 1.433(5) yes
N(1) C(27) 1.468(4) yes
C(1) C(3) 1.362(5) yes
C(4) C(6) 1.343(5) yes
C(7) C(8) 1.436(7) yes
C(9) C(10) 1.473(6) yes
C(11) C(12) 1.510(5) yes
C(11) C(16) 1.509(5) yes
C(12) C(13) 1.530(7) yes
C(13) C(14) 1.497(7) yes
C(14) C(15) 1.527(6) yes
C(15) C(16) 1.524(6) yes
C(17) C(18) 1.459(8) yes
C(19) C(20) 1.423(8) yes
C(21) C(22) 1.493(8) yes
C(21) C(26) 1.506(5) yes
C(22) C(23) 1.524(8) yes
C(23) C(24) 1.514(6) yes
C(24) C(25) 1.528(8) yes
C(25) C(26) 1.533(7) yes
C(27) C(28) 1.376(4) yes
C(27) C(32) 1.374(6) yes
C(28) C(29) 1.402(6) yes
C(29) C(30) 1.366(8) yes
C(30) C(31) 1.363(5) yes
C(31) C(32) 1.362(6) yes
N(1) H(37) 0.890 no
N(1) H(38) 0.890 no
N(1) H(39) 0.890 no
C(7) H(1) 0.970 no
C(7) H(2) 0.970 no
C(8) H(3) 0.970 no
C(8) H(4) 0.970 no
C(9) H(5) 0.970 no
C(9) H(6) 0.970 no
C(10) H(7) 0.970 no
C(10) H(8) 0.970 no
C(11) H(9) 0.980 no
C(12) H(10) 0.970 no
C(12) H(11) 0.970 no
C(13) H(12) 0.970 no
C(13) H(13) 0.970 no
C(14) H(14) 0.970 no
C(14) H(15) 0.970 no
C(15) H(16) 0.970 no
C(15) H(17) 0.970 no
C(16) H(18) 0.980 no
C(17) H(19) 0.970 no
C(17) H(20) 0.970 no
C(18) H(21) 0.970 no
C(18) H(22) 0.970 no
C(19) H(23) 0.970 no
C(19) H(24) 0.970 no
C(20) H(25) 0.970 no
C(20) H(26) 0.970 no
C(21) H(27) 0.980 no
C(22) H(28) 0.970 no
C(22) H(29) 0.970 no
C(23) H(30) 0.970 no
C(23) H(31) 0.970 no
C(24) H(32) 0.970 no
C(24) H(33) 0.970 no
C(25) H(34) 0.970 no
C(25) H(35) 0.970 no
C(26) H(36) 0.980 no
C(28) H(40) 0.930 no
C(29) H(41) 0.930 no
C(30) H(42) 0.930 no
C(32) H(43) 0.930 no

loop_
_geom_contact_atom_site_label_1
_geom_contact_atom_site_label_2
_geom_contact_distance
_geom_contact_site_symmetry_2
S(1) F(1) 3.472(3) 2_666
S(2) F(1) 3.582(4) 2_666
S(5) S(5) 3.5428(15) 2_757
S(5) C(8) 3.565(4) 1_656
S(9) S(10) 3.5910(12) 2_657
S(10) S(9) 3.5910(12) 2_657
S(10) S(10) 3.4890(12) 2_657
S(10) O(3) 3.543(3) 1_556
F(1) S(1) 3.472(3) 2_666
F(1) S(2) 3.582(4) 2_666
O(1) N(1) 3.036(3) .
O(1) C(32) 3.378(4) .
O(2) N(1) 2.880(3) .
O(2) C(27) 3.399(3) .
O(2) C(32) 3.367(4) .
O(3) S(10) 3.543(3) 1_554
O(3) N(1) 2.806(4) .
O(4) N(1) 3.078(4) .
O(5) N(1) 2.843(3) .
O(5) C(27) 3.537(5) .
O(6) N(1) 2.845(4) .
N(1) O(1) 3.036(3) .
N(1) O(2) 2.880(3) .
N(1) O(3) 2.806(4) .
N(1) O(4) 3.078(4) .
N(1) O(5) 2.843(3) .
N(1) O(6) 2.845(4) .
C(8) S(5) 3.565(4) 1_454
C(27) O(2) 3.399(3) .
C(27) O(5) 3.537(5) .
C(32) O(1) 3.378(4) .
C(32) O(2) 3.367(4) .
Ni(1) H(1) 3.114 2_656
Ni(1) H(2) 3.351 2_656
Ni(1) H(9) 3.564 1_556
Ni(1) H(16) 3.473 1_556
Ni(1) H(18) 3.251 1_556
S(1) H(1) 3.236 2_656
S(1) H(9) 3.423 1_556
S(1) H(36) 3.599 2_656
S(1) H(42) 3.305 2_666
S(2) H(14) 3.463 2_766
S(2) H(23) 3.035 .
S(2) H(24) 3.416 .
S(2) H(25) 3.384 .
S(2) H(35) 3.455 2_656
S(3) H(21) 3.395 .
S(3) H(22) 3.325 2_766
S(3) H(30) 3.102 1_655
S(3) H(31) 3.561 1_655
S(3) H(33) 3.300 1_655
S(4) H(3) 3.593 1_656
S(4) H(13) 3.183 2_766
S(4) H(14) 3.300 2_766
S(4) H(34) 3.305 2_656
S(5) H(2) 3.375 1_656
S(5) H(2) 3.224 2_656
S(5) H(3) 3.027 1_656
S(5) H(4) 3.303 1_656
S(5) H(13) 3.094 2_766
S(6) H(3) 3.497 2_656
S(6) H(18) 3.277 1_556
S(6) H(32) 3.591 1_656
S(6) H(33) 3.429 1_656
S(6) H(34) 3.226 1_656
S(7) H(20) 3.420 1_556
S(7) H(33) 3.338 1_656
S(7) H(41) 3.283 1_546
S(8) H(24) 3.163 1_556
S(8) H(25) 3.386 1_556
S(8) H(27) 3.211 2_657
S(8) H(42) 3.082 1_546
S(9) H(1) 3.463 1_556
S(9) H(42) 3.540 1_546
S(10) H(1) 3.565 2_656
S(10) H(6) 3.123 1_556
S(10) H(6) 3.201 2_656
S(10) H(7) 3.333 1_556
S(10) H(9) 3.421 1_556
S(10) H(18) 3.048 1_556
F(1) H(7) 3.532 2_665
F(1) H(9) 3.537 2_665
F(1) H(15) 3.018 1_455
F(1) H(23) 3.477 2_666
F(1) H(25) 3.525 2_666
F(1) H(26) 3.029 2_666
O(1) H(37) 3.259 .
O(1) H(38) 2.204 .
O(1) H(43) 2.628 .
O(2) H(11) 2.879 2_665
O(2) H(37) 2.306 .
O(2) H(38) 2.800 .
O(2) H(43) 2.947 .
O(3) H(37) 1.970 .
O(3) H(38) 3.365 .
O(3) H(39) 3.001 .
O(4) H(37) 2.931 .
O(4) H(39) 2.466 .
O(4) H(40) 2.900 .
O(5) H(31) 3.005 2_666
O(5) H(37) 3.444 .
O(5) H(38) 3.054 .
O(5) H(39) 2.016 .
O(5) H(40) 3.222 .
O(6) H(37) 3.532 .
O(6) H(38) 2.207 .
O(6) H(39) 2.739 .
C(1) H(14) 3.551 2_766
C(1) H(15) 3.419 2_766
C(1) H(34) 3.266 2_656
C(1) H(36) 3.526 2_656
C(2) H(14) 3.152 2_766
C(2) H(35) 3.464 2_656
C(3) H(2) 3.469 2_656
C(3) H(13) 2.927 2_766
C(3) H(14) 3.483 2_766
C(3) H(34) 3.046 2_656
C(4) H(18) 3.067 1_556
C(4) H(20) 3.432 1_556
C(5) H(24) 3.221 1_556
C(5) H(41) 3.321 1_546
C(5) H(42) 3.192 1_546
C(6) H(5) 3.575 2_656
C(6) H(6) 3.422 2_656
C(6) H(18) 2.952 1_556
C(7) H(38) 3.076 .
C(7) H(43) 3.419 .
C(8) H(11) 3.281 2_665
C(8) H(13) 3.296 2_665
C(8) H(37) 3.394 .
C(8) H(38) 3.328 .
C(8) H(43) 3.106 .
C(9) H(37) 2.878 .
C(10) H(37) 2.784 .
C(11) H(37) 3.090 .
C(12) H(4) 3.391 2_665
C(12) H(40) 3.571 .
C(13) H(4) 3.208 2_665
C(13) H(12) 3.505 2_765
C(13) H(15) 3.417 2_765
C(13) H(16) 3.248 2_765
C(14) H(12) 3.100 2_765
C(15) H(12) 3.223 2_765
C(16) H(37) 3.476 .
C(16) H(39) 3.532 .
C(17) H(21) 3.546 2_766
C(17) H(39) 3.010 .
C(18) H(21) 2.993 2_766
C(18) H(22) 3.391 2_766
C(18) H(31) 3.195 2_666
C(18) H(39) 2.830 .
C(18) H(40) 3.365 .
C(19) H(38) 3.529 .
C(19) H(39) 2.935 .
C(20) H(38) 3.273 .
C(20) H(39) 3.272 .
C(21) H(38) 2.990 .
C(22) H(26) 3.600 2_666
C(22) H(38) 3.490 .
C(22) H(43) 3.463 .
C(23) H(22) 3.490 2_666
C(26) H(38) 3.046 .
C(27) H(28) 3.466 .
C(27) H(29) 3.332 2_666
C(28) H(10) 3.101 .
C(28) H(29) 3.180 2_666
C(28) H(30) 3.204 2_666
C(29) H(5) 3.443 2_665
C(29) H(7) 3.402 2_665
C(29) H(27) 3.566 2_666
C(29) H(29) 3.280 2_666
C(29) H(30) 3.080 2_666
C(30) H(7) 2.928 2_665
C(30) H(8) 3.567 2_665
C(30) H(25) 3.520 2_666
C(30) H(26) 3.330 2_666
C(30) H(27) 3.486 2_666
C(30) H(29) 3.518 2_666
C(31) H(7) 3.122 2_665
C(31) H(8) 3.523 2_665
C(31) H(26) 3.024 2_666
C(32) H(4) 3.477 .
C(32) H(8) 3.553 2_665
C(32) H(11) 3.466 2_665
C(32) H(26) 3.528 2_666
C(32) H(28) 2.916 .
C(32) H(29) 3.576 2_666
H(1) Ni(1) 3.114 2_656
H(1) S(1) 3.236 2_656
H(1) S(9) 3.463 1_554
H(1) S(10) 3.565 2_656
H(1) H(37) 3.590 .
H(1) H(38) 3.191 .
H(2) Ni(1) 3.351 2_656
H(2) S(5) 3.375 1_454
H(2) S(5) 3.224 2_656
H(2) C(3) 3.469 2_656
H(3) S(4) 3.593 1_454
H(3) S(5) 3.027 1_454
H(3) S(6) 3.497 2_656
H(3) H(11) 3.558 2_665
H(3) H(13) 3.167 2_665
H(4) S(5) 3.303 1_454
H(4) C(12) 3.391 2_665
H(4) C(13) 3.208 2_665
H(4) C(32) 3.477 .
H(4) H(11) 2.817 2_665
H(4) H(12) 3.244 2_665
H(4) H(13) 2.613 2_665
H(4) H(43) 2.687 .
H(5) C(6) 3.575 2_656
H(5) C(29) 3.443 2_665
H(5) H(10) 3.526 2_665
H(5) H(11) 3.574 2_665
H(5) H(41) 3.322 2_665
H(6) S(10) 3.123 1_554
H(6) S(10) 3.201 2_656
H(6) C(6) 3.422 2_656
H(6) H(37) 3.045 .
H(7) S(10) 3.333 1_554
H(7) F(1) 3.532 2_665
H(7) C(29) 3.402 2_665
H(7) C(30) 2.928 2_665
H(7) C(31) 3.122 2_665
H(7) H(42) 3.023 2_665
H(8) C(30) 3.567 2_665
H(8) C(31) 3.523 2_665
H(8) C(32) 3.553 2_665
H(8) H(8) 2.951 2_665
H(8) H(10) 3.538 2_665
H(8) H(11) 3.268 2_665
H(8) H(37) 3.051 .
H(9) Ni(1) 3.564 1_554
H(9) S(1) 3.423 1_554
H(9) S(10) 3.421 1_554
H(9) F(1) 3.537 2_665
H(10) C(28) 3.101 .
H(10) H(5) 3.526 2_665
H(10) H(8) 3.538 2_665
H(10) H(37) 3.316 .
H(10) H(40) 2.646 .
H(11) O(2) 2.879 2_665
H(11) C(8) 3.281 2_665
H(11) C(32) 3.466 2_665
H(11) H(3) 3.558 2_665
H(11) H(4) 2.817 2_665
H(11) H(5) 3.574 2_665
H(11) H(8) 3.268 2_665
H(11) H(43) 3.297 2_665
H(12) C(13) 3.505 2_765
H(12) C(14) 3.100 2_765
H(12) C(15) 3.223 2_765
H(12) H(4) 3.244 2_665
H(12) H(12) 2.975 2_765
H(12) H(15) 2.473 2_765
H(12) H(16) 2.633 2_765
H(12) H(17) 3.499 2_765
H(13) S(4) 3.183 2_766
H(13) S(5) 3.094 2_766
H(13) C(3) 2.927 2_766
H(13) C(8) 3.296 2_665
H(13) H(3) 3.167 2_665
H(13) H(4) 2.613 2_665
H(13) H(16) 3.103 2_765
H(14) S(2) 3.463 2_766
H(14) S(4) 3.300 2_766
H(14) C(1) 3.551 2_766
H(14) C(2) 3.152 2_766
H(14) C(3) 3.483 2_766
H(15) F(1) 3.018 1_655
H(15) C(1) 3.419 2_766
H(15) C(13) 3.417 2_765
H(15) H(12) 2.473 2_765
H(15) H(16) 3.256 2_765
H(16) Ni(1) 3.473 1_554
H(16) C(13) 3.248 2_765
H(16) H(12) 2.633 2_765
H(16) H(13) 3.103 2_765
H(16) H(15) 3.256 2_765
H(17) H(12) 3.499 2_765
H(17) H(32) 2.951 1_655
H(18) Ni(1) 3.251 1_554
H(18) S(6) 3.277 1_554
H(18) S(10) 3.048 1_554
H(18) C(4) 3.067 1_554
H(18) C(6) 2.952 1_554
H(19) H(21) 3.070 2_766
H(19) H(22) 3.429 2_766
H(19) H(31) 3.281 1_655
H(19) H(32) 3.404 1_655
H(19) H(33) 3.342 1_655
H(20) S(7) 3.420 1_554
H(20) C(4) 3.432 1_554
H(20) H(33) 3.341 1_655
H(20) H(39) 3.196 .
H(21) S(3) 3.395 .
H(21) C(17) 3.546 2_766
H(21) C(18) 2.993 2_766
H(21) H(19) 3.070 2_766
H(21) H(21) 2.586 2_766
H(21) H(22) 2.604 2_766
H(21) H(31) 3.400 2_666
H(22) S(3) 3.325 2_766
H(22) C(18) 3.391 2_766
H(22) C(23) 3.490 2_666
H(22) H(19) 3.429 2_766
H(22) H(21) 2.604 2_766
H(22) H(22) 3.432 2_766
H(22) H(30) 3.481 2_666
H(22) H(31) 2.657 2_666
H(22) H(39) 3.093 .
H(22) H(40) 2.874 .
H(23) S(2) 3.035 .
H(23) F(1) 3.477 2_666
H(23) H(31) 3.458 2_666
H(24) S(2) 3.416 .
H(24) S(8) 3.163 1_554
H(24) C(5) 3.221 1_554
H(24) H(39) 3.179 .
H(25) S(2) 3.384 .
H(25) S(8) 3.386 1_554
H(25) F(1) 3.525 2_666
H(25) C(30) 3.520 2_666
H(25) H(42) 3.277 2_666
H(26) F(1) 3.029 2_666
H(26) C(22) 3.600 2_666
H(26) C(30) 3.330 2_666
H(26) C(31) 3.024 2_666
H(26) C(32) 3.528 2_666
H(26) H(28) 3.045 2_666
H(26) H(29) 3.320 2_666
H(26) H(42) 3.499 2_666
H(27) S(8) 3.211 2_657
H(27) C(29) 3.566 2_666
H(27) C(30) 3.486 2_666
H(27) H(41) 3.577 2_666
H(27) H(42) 3.442 2_666
H(28) C(27) 3.466 .
H(28) C(32) 2.916 .
H(28) H(26) 3.045 2_666
H(28) H(29) 3.370 2_666
H(28) H(38) 2.998 .
H(28) H(43) 2.550 .
H(29) C(27) 3.332 2_666
H(29) C(28) 3.180 2_666
H(29) C(29) 3.280 2_666
H(29) C(30) 3.518 2_666
H(29) C(32) 3.576 2_666
H(29) H(26) 3.320 2_666
H(29) H(28) 3.370 2_666
H(29) H(29) 3.263 2_666
H(29) H(40) 3.525 2_666
H(30) S(3) 3.102 1_455
H(30) C(28) 3.204 2_666
H(30) C(29) 3.080 2_666
H(30) H(22) 3.481 2_666
H(30) H(40) 3.088 2_666
H(30) H(41) 2.869 2_666
H(31) S(3) 3.561 1_455
H(31) O(5) 3.005 2_666
H(31) C(18) 3.195 2_666
H(31) H(19) 3.281 1_455
H(31) H(21) 3.400 2_666
H(31) H(22) 2.657 2_666
H(31) H(23) 3.458 2_666
H(31) H(40) 3.446 2_666
H(32) S(6) 3.591 1_454
H(32) H(17) 2.951 1_455
H(32) H(19) 3.404 1_455
H(32) H(43) 3.512 .
H(33) S(3) 3.300 1_455
H(33) S(6) 3.429 1_454
H(33) S(7) 3.338 1_454
H(33) H(19) 3.342 1_455
H(33) H(20) 3.341 1_455
H(34) S(4) 3.305 2_656
H(34) S(6) 3.226 1_454
H(34) C(1) 3.266 2_656
H(34) C(3) 3.046 2_656
H(35) S(2) 3.455 2_656
H(35) C(2) 3.464 2_656
H(36) S(1) 3.599 2_656
H(36) C(1) 3.526 2_656
H(36) H(38) 3.322 .
H(37) O(1) 3.259 .
H(37) O(2) 2.306 .
H(37) O(3) 1.970 .
H(37) O(4) 2.931 .
H(37) O(5) 3.444 .
H(37) O(6) 3.532 .
H(37) C(8) 3.394 .
H(37) C(9) 2.878 .
H(37) C(10) 2.784 .
H(37) C(11) 3.090 .
H(37) C(16) 3.476 .
H(37) H(1) 3.590 .
H(37) H(6) 3.045 .
H(37) H(8) 3.051 .
H(37) H(10) 3.316 .
H(38) O(1) 2.204 .
H(38) O(2) 2.800 .
H(38) O(3) 3.365 .
H(38) O(5) 3.054 .
H(38) O(6) 2.207 .
H(38) C(7) 3.076 .
H(38) C(8) 3.328 .
H(38) C(19) 3.529 .
H(38) C(20) 3.273 .
H(38) C(21) 2.990 .
H(38) C(22) 3.490 .
H(38) C(26) 3.046 .
H(38) H(1) 3.191 .
H(38) H(28) 2.998 .
H(38) H(36) 3.322 .
H(39) O(3) 3.001 .
H(39) O(4) 2.466 .
H(39) O(5) 2.016 .
H(39) O(6) 2.739 .
H(39) C(16) 3.532 .
H(39) C(17) 3.010 .
H(39) C(18) 2.830 .
H(39) C(19) 2.935 .
H(39) C(20) 3.272 .
H(39) H(20) 3.196 .
H(39) H(22) 3.093 .
H(39) H(24) 3.179 .
H(40) O(4) 2.900 .
H(40) O(5) 3.222 .
H(40) C(12) 3.571 .
H(40) C(18) 3.365 .
H(40) H(10) 2.646 .
H(40) H(22) 2.874 .
H(40) H(29) 3.525 2_666
H(40) H(30) 3.088 2_666
H(40) H(31) 3.446 2_666
H(41) S(7) 3.283 1_564
H(41) C(5) 3.321 1_564
H(41) H(5) 3.322 2_665
H(41) H(27) 3.577 2_666
H(41) H(30) 2.869 2_666
H(42) S(1) 3.305 2_666
H(42) S(8) 3.082 1_564
H(42) S(9) 3.540 1_564
H(42) C(5) 3.192 1_564
H(42) H(7) 3.023 2_665
H(42) H(25) 3.277 2_666
H(42) H(26) 3.499 2_666
H(42) H(27) 3.442 2_666
H(43) O(1) 2.628 .
H(43) O(2) 2.947 .
H(43) C(7) 3.419 .
H(43) C(8) 3.106 .
H(43) C(22) 3.463 .
H(43) H(4) 2.687 .
H(43) H(11) 3.297 2_665
H(43) H(28) 2.550 .
H(43) H(32) 3.512 .

loop_
_geom_torsion_atom_site_label_1
_geom_torsion_atom_site_label_2
_geom_torsion_atom_site_label_3
_geom_torsion_atom_site_label_4
_geom_torsion
S(1) Ni(1) S(5) C(3) -1.49(11)
S(5) Ni(1) S(1) C(1) 1.70(12)
S(1) Ni(1) S(6) C(4) 87.9(17)
S(6) Ni(1) S(1) C(1) 94.2(17)
S(1) Ni(1) S(10) C(6) -176.09(12)
S(10) Ni(1) S(1) C(1) -175.87(12)
S(5) Ni(1) S(6) C(4) -179.57(12)
S(6) Ni(1) S(5) C(3) -179.84(11)
S(5) Ni(1) S(10) C(6) 94.5(9)
S(10) Ni(1) S(5) C(3) 87.7(9)
S(6) Ni(1) S(10) C(6) 2.26(12)
S(10) Ni(1) S(6) C(4) -2.00(12)
Ni(1) S(1) C(1) S(2) 177.42(18)
Ni(1) S(1) C(1) C(3) -1.7(3)
C(1) S(2) C(2) S(3) -178.1(2)
C(1) S(2) C(2) S(4) 2.8(2)
C(2) S(2) C(1) S(1) 178.5(2)
C(2) S(2) C(1) C(3) -2.3(3)
C(2) S(4) C(3) S(5) -179.6(2)
C(2) S(4) C(3) C(1) 0.9(2)
C(3) S(4) C(2) S(2) -2.4(2)
C(3) S(4) C(2) S(3) 178.5(2)
Ni(1) S(5) C(3) S(4) -178.64(17)
Ni(1) S(5) C(3) C(1) 0.9(2)
Ni(1) S(6) C(4) S(7) -177.86(17)
Ni(1) S(6) C(4) C(6) 1.2(3)
C(4) S(7) C(5) S(8) 179.1(2)
C(4) S(7) C(5) S(9) 0.1(2)
C(5) S(7) C(4) S(6) 178.7(2)
C(5) S(7) C(4) C(6) -0.4(2)
C(5) S(9) C(6) S(10) -179.7(2)
C(5) S(9) C(6) C(4) -0.5(2)
C(6) S(9) C(5) S(7) 0.2(2)
C(6) S(9) C(5) S(8) -178.9(2)
Ni(1) S(10) C(6) S(9) 176.99(17)
Ni(1) S(10) C(6) C(4) -2.2(3)
C(7) O(1) C(26) C(21) 167.2(4)
C(7) O(1) C(26) C(25) -73.2(4)
C(26) O(1) C(7) C(8) 173.9(4)
C(8) O(2) C(9) C(10) 173.7(3)
C(9) O(2) C(8) C(7) 96.1(4)
C(10) O(3) C(11) C(12) 78.5(4)
C(10) O(3) C(11) C(16) -155.7(3)
C(11) O(3) C(10) C(9) 162.8(3)
C(16) O(4) C(17) C(18) -178.4(3)
C(17) O(4) C(16) C(11) 169.4(3)
C(17) O(4) C(16) C(15) -69.7(4)
C(18) O(5) C(19) C(20) 173.2(4)
C(19) O(5) C(18) C(17) 99.8(5)
C(20) O(6) C(21) C(22) 92.3(5)
C(20) O(6) C(21) C(26) -142.5(4)
C(21) O(6) C(20) C(19) 173.2(4)
S(1) C(1) C(3) S(4) -179.87(16)
S(1) C(1) C(3) S(5) 0.6(4)
S(2) C(1) C(3) S(4) 1.0(3)
S(2) C(1) C(3) S(5) -178.60(17)
S(6) C(4) C(6) S(9) -178.55(18)
S(6) C(4) C(6) S(10) 0.7(4)
S(7) C(4) C(6) S(9) 0.6(3)
S(7) C(4) C(6) S(10) 179.85(18)
O(1) C(7) C(8) O(2) 64.3(6)
O(2) C(9) C(10) O(3) 64.8(5)
O(3) C(11) C(12) C(13) 179.5(3)
O(3) C(11) C(16) O(4) -59.4(3)
O(3) C(11) C(16) C(15) 177.8(3)
C(12) C(11) C(16) O(4) 66.4(4)
C(12) C(11) C(16) C(15) -56.3(5)
C(16) C(11) C(12) C(13) 55.9(5)
C(11) C(12) C(13) C(14) -55.7(4)
C(12) C(13) C(14) C(15) 56.7(6)
C(13) C(14) C(15) C(16) -57.1(6)
C(14) C(15) C(16) O(4) -63.5(5)
C(14) C(15) C(16) C(11) 56.1(4)
O(4) C(17) C(18) O(5) 63.7(6)
O(5) C(19) C(20) O(6) 44.4(7)
O(6) C(21) C(22) C(23) 176.9(3)
O(6) C(21) C(26) O(1) -58.5(4)
O(6) C(21) C(26) C(25) 179.6(3)
C(22) C(21) C(26) O(1) 65.9(5)
C(22) C(21) C(26) C(25) -56.1(5)
C(26) C(21) C(22) C(23) 54.4(5)
C(21) C(22) C(23) C(24) -53.0(5)
C(22) C(23) C(24) C(25) 54.6(6)
C(23) C(24) C(25) C(26) -57.7(5)
C(24) C(25) C(26) O(1) -61.0(4)
C(24) C(25) C(26) C(21) 57.6(5)
N(1) C(27) C(28) C(29) -179.3(3)
N(1) C(27) C(32) C(31) 178.8(3)
C(28) C(27) C(32) C(31) -0.2(4)
C(32) C(27) C(28) C(29) -0.3(5)
C(27) C(28) C(29) C(30) 0.6(6)
C(28) C(29) C(30) C(31) -0.4(5)
C(29) C(30) C(31) F(1) 178.2(4)
C(29) C(30) C(31) C(32) -0.1(5)
F(1) C(31) C(32) C(27) -177.9(3)
C(30) C(31) C(32) C(27) 0.4(6)
